data_7049620
loop_
_publ_author_name
'Guo, Zhiqiang'
'Xu, Yuan'
'Wu, Xiaoqin'
'Wei, Xuehong'
'Xi, Chanjuan'

_publ_section_title
;
 Potassium complexes containing bidentate pyrrole ligands: synthesis,
 structures, and catalytic activity for the cyclotrimerization of
 isocyanates.
;
_journal_issue 23
_journal_name_full 'Dalton transactions (Cambridge, England : 2003)'
_journal_page_first 8116
_journal_page_last 8121
_journal_paper_doi 10.1039/c9dt01246j
_journal_volume 48
_journal_year 2019
_chemical_formula_sum 'C18 H30 K2 N4'
_chemical_formula_weight 380.66
_space_group_crystal_system orthorhombic
_space_group_IT_number 56
_space_group_name_Hall '-P 2ab 2ac'
_space_group_name_H-M_alt 'P c c n'
_symmetry_space_group_name_Hall '-P 2ab 2ac'
_symmetry_space_group_name_H-M 'P c c n'
_atom_sites_solution_hydrogens mixed
_audit_creation_method SHELXL-2014/7
_audit_update_record
;
2017-08-04 deposited with the CCDC.    2019-04-08 downloaded from the CCDC.
;
_cell_angle_alpha 90
_cell_angle_beta 90
_cell_angle_gamma 90
_cell_formula_units_Z 8
_cell_length_a 17.8883(19)
_cell_length_b 22.588(2)
_cell_length_c 10.5492(11)
_cell_measurement_reflns_used 9970
_cell_measurement_temperature 200(2)
_cell_measurement_theta_max 27.46
_cell_measurement_theta_min 2.91
_cell_volume 4262.5(7)
_computing_structure_refinement 'SHELXL-2014/7 (Sheldrick, 2014)'
_diffrn_ambient_temperature 200(2)
_diffrn_measured_fraction_theta_full 0.997
_diffrn_measured_fraction_theta_max 0.997
_diffrn_measurement_device_type 'Bruker APEX-II CCD'
_diffrn_measurement_method '\f and \w scans'
_diffrn_radiation_type MoK\a
_diffrn_radiation_wavelength 0.71073
_diffrn_reflns_av_R_equivalents 0.0603
_diffrn_reflns_av_unetI/netI 0.0369
_diffrn_reflns_Laue_measured_fraction_full 0.997
_diffrn_reflns_Laue_measured_fraction_max 0.997
_diffrn_reflns_limit_h_max 21
_diffrn_reflns_limit_h_min -21
_diffrn_reflns_limit_k_max 26
_diffrn_reflns_limit_k_min -26
_diffrn_reflns_limit_l_max 12
_diffrn_reflns_limit_l_min -11
_diffrn_reflns_number 26666
_diffrn_reflns_point_group_measured_fraction_full 0.997
_diffrn_reflns_point_group_measured_fraction_max 0.997
_diffrn_reflns_theta_full 25.049
_diffrn_reflns_theta_max 25.049
_diffrn_reflns_theta_min 2.877
_exptl_absorpt_coefficient_mu 0.451
_exptl_crystal_colour colorless
_exptl_crystal_density_diffrn 1.186
_exptl_crystal_description block
_exptl_crystal_F_000 1632
_exptl_crystal_size_max 0.300
_exptl_crystal_size_mid 0.300
_exptl_crystal_size_min 0.200
_refine_diff_density_max 0.667
_refine_diff_density_min -0.424
_refine_diff_density_rms 0.070
_refine_ls_extinction_method none
_refine_ls_goodness_of_fit_ref 1.037
_refine_ls_hydrogen_treatment mixed
_refine_ls_matrix_type full
_refine_ls_number_parameters 231
_refine_ls_number_reflns 3776
_refine_ls_number_restraints 0
_refine_ls_restrained_S_all 1.037
_refine_ls_R_factor_all 0.0853
_refine_ls_R_factor_gt 0.0657
_refine_ls_shift/su_max 0.001
_refine_ls_shift/su_mean 0.000
_refine_ls_structure_factor_coef Fsqd
_refine_ls_weighting_details 'w=1/[\s^2^(Fo^2^)+(0.1003P)^2^+11.8417P] where P=(Fo^2^+2Fc^2^)/3'
_refine_ls_weighting_scheme calc
_refine_ls_wR_factor_gt 0.1870
_refine_ls_wR_factor_ref 0.2036
_reflns_Friedel_coverage 0.000
_reflns_number_gt 2991
_reflns_number_total 3776
_reflns_threshold_expression 'I > 2\s(I)'
_cod_data_source_file c9dt01246j2.cif
_cod_data_source_block 2
_cod_depositor_comments 'Adding full bibliography for 7049619--7049620.cif.'
_cod_original_cell_volume 4262.6(8)
_cod_database_code 7049620
_shelx_shelxl_version_number 2014/7
_shelx_space_group_comment
;
The symmetry employed for this shelxl refinement is uniquely defined
by the following loop, which should always be used as a source of
symmetry information in preference to the above space-group names.
They are only intended as comments.
;
_shelx_estimated_absorpt_t_min 0.877
_shelx_estimated_absorpt_t_max 0.915

loop_
_space_group_symop_operation_xyz
'x, y, z'
'-x+1/2, -y+1/2, z'
'-x, y+1/2, -z+1/2'
'x+1/2, -y, -z+1/2'
'-x, -y, -z'
'x-1/2, y-1/2, -z'
'x, -y-1/2, z-1/2'
'-x-1/2, y, z-1/2'

loop_
_atom_site_label
_atom_site_type_symbol
_atom_site_fract_x
_atom_site_fract_y
_atom_site_fract_z
_atom_site_U_iso_or_equiv
_atom_site_adp_type
_atom_site_occupancy
_atom_site_site_symmetry_order
_atom_site_calc_flag
_atom_site_refinement_flags_posn
_atom_site_refinement_flags_adp
K1 K 0.54610(4) 0.43552(4) 0.36408(8) 0.0294(3) Uani 1 1 d . .
K2 K 0.75188(5) 0.48915(5) 0.45443(10) 0.0463(3) Uani 1 1 d . .
N1 N 0.60076(19) 0.51677(16) 0.5342(3) 0.0338(8) Uani 1 1 d . .
N2 N 0.6218(2) 0.39064(17) 0.5953(4) 0.0378(9) Uani 1 1 d . .
N3 N 0.68656(19) 0.46083(19) 0.2249(3) 0.0404(9) Uani 1 1 d . .
N4 N 0.6719(2) 0.58759(18) 0.0893(4) 0.0398(9) Uani 1 1 d . .
C1 C 0.6175(2) 0.5749(2) 0.5494(4) 0.0367(10) Uani 1 1 d . .
H1 H 0.6246 0.6020 0.4817 0.044 Uiso 1 1 calc R U
C2 C 0.6231(2) 0.5895(2) 0.6771(5) 0.0420(11) Uani 1 1 d . .
H2 H 0.6451 0.6267 0.7124 0.050 Uiso 1 1 calc R U
C3 C 0.6110(2) 0.5368(2) 0.7438(5) 0.0406(11) Uani 1 1 d . .
H3 H 0.6119 0.5318 0.8332 0.049 Uiso 1 1 calc R U
C4 C 0.5976(2) 0.4935(2) 0.6543(4) 0.0351(10) Uani 1 1 d . .
C5 C 0.5769(3) 0.4302(2) 0.6747(5) 0.0432(11) Uani 1 1 d . .
H5A H 0.5844 0.4199 0.7650 0.052 Uiso 1 1 calc R U
H5B H 0.5233 0.4247 0.6546 0.052 Uiso 1 1 calc R U
C6 C 0.6104(3) 0.3263(2) 0.6100(5) 0.0475(12) Uani 1 1 d . .
C7 C 0.6685(4) 0.2974(3) 0.5279(7) 0.0723(18) Uani 1 1 d . .
H7A H 0.6601 0.3084 0.4392 0.108 Uiso 1 1 calc R U
H7B H 0.6651 0.2543 0.5367 0.108 Uiso 1 1 calc R U
H7C H 0.7183 0.3107 0.5542 0.108 Uiso 1 1 calc R U
C8 C 0.6217(5) 0.3057(3) 0.7464(6) 0.084(2) Uani 1 1 d . .
H8A H 0.6706 0.3191 0.7768 0.126 Uiso 1 1 calc R U
H8B H 0.6194 0.2624 0.7499 0.126 Uiso 1 1 calc R U
H8C H 0.5824 0.3225 0.8002 0.126 Uiso 1 1 calc R U
C9 C 0.5339(4) 0.3087(3) 0.5649(10) 0.108(3) Uani 1 1 d . .
H9A H 0.4960 0.3278 0.6179 0.161 Uiso 1 1 calc R U
H9B H 0.5285 0.2656 0.5708 0.161 Uiso 1 1 calc R U
H9C H 0.5274 0.3211 0.4766 0.161 Uiso 1 1 calc R U
C10 C 0.6807(3) 0.4034(2) 0.1882(5) 0.0504(13) Uani 1 1 d . .
H10 H 0.7114 0.3724 0.2199 0.061 Uiso 1 1 calc R U
C11 C 0.6256(3) 0.3954(2) 0.1007(5) 0.0526(14) Uani 1 1 d . .
H11 H 0.6114 0.3593 0.0613 0.063 Uiso 1 1 calc R U
C12 C 0.5947(3) 0.4504(3) 0.0812(4) 0.0474(13) Uani 1 1 d . .
H12 H 0.5548 0.4596 0.0252 0.057 Uiso 1 1 calc R U
C13 C 0.6324(2) 0.48960(19) 0.1581(4) 0.0348(10) Uani 1 1 d . .
C14 C 0.6189(4) 0.5536(2) 0.1667(6) 0.071(2) Uani 1 1 d . .
H14A H 0.6233 0.5662 0.2562 0.086 Uiso 1 1 calc R U
H14B H 0.5674 0.5622 0.1381 0.086 Uiso 1 1 calc R U
C15 C 0.6536(3) 0.6505(2) 0.0710(5) 0.0406(11) Uani 1 1 d . .
C16 C 0.5771(3) 0.6559(3) 0.0098(6) 0.0594(15) Uani 1 1 d . .
H16A H 0.5734 0.6279 -0.0609 0.089 Uiso 1 1 calc R U
H16B H 0.5702 0.6963 -0.0219 0.089 Uiso 1 1 calc R U
H16C H 0.5384 0.6469 0.0726 0.089 Uiso 1 1 calc R U
C17 C 0.7105(3) 0.6735(3) -0.0251(6) 0.0628(15) Uani 1 1 d . .
H17A H 0.7605 0.6731 0.0129 0.094 Uiso 1 1 calc R U
H17B H 0.6975 0.7140 -0.0495 0.094 Uiso 1 1 calc R U
H17C H 0.7101 0.6481 -0.1004 0.094 Uiso 1 1 calc R U
C18 C 0.6573(4) 0.6866(3) 0.1916(6) 0.0734(19) Uani 1 1 d . .
H18A H 0.6234 0.6696 0.2548 0.110 Uiso 1 1 calc R U
H18B H 0.6423 0.7275 0.1736 0.110 Uiso 1 1 calc R U
H18C H 0.7085 0.6862 0.2245 0.110 Uiso 1 1 calc R U
H4A H 0.711(2) 0.5891(17) 0.116(4) 0.009(10) Uiso 1 1 d . .
H2A H 0.672(3) 0.400(2) 0.617(5) 0.053(15) Uiso 1 1 d . .

loop_
_atom_site_aniso_label
_atom_site_aniso_U_11
_atom_site_aniso_U_22
_atom_site_aniso_U_33
_atom_site_aniso_U_23
_atom_site_aniso_U_13
_atom_site_aniso_U_12
K1 0.0202(4) 0.0402(5) 0.0279(5) -0.0017(4) 0.0031(3) -0.0015(4)
K2 0.0289(5) 0.0720(8) 0.0379(6) -0.0073(5) -0.0104(4) 0.0001(5)
N1 0.0312(18) 0.042(2) 0.0276(18) -0.0047(15) 0.0057(15) -0.0021(16)
N2 0.033(2) 0.044(2) 0.037(2) 0.0020(17) -0.0011(17) 0.0049(17)
N3 0.0225(17) 0.068(3) 0.0307(19) -0.0008(18) 0.0059(15) -0.0082(18)
N4 0.036(2) 0.045(2) 0.038(2) 0.0010(18) 0.0032(19) -0.0028(19)
C1 0.028(2) 0.049(3) 0.033(2) -0.006(2) 0.0040(18) -0.0054(19)
C2 0.026(2) 0.051(3) 0.049(3) -0.018(2) -0.004(2) -0.002(2)
C3 0.027(2) 0.060(3) 0.035(2) -0.011(2) -0.0069(19) 0.011(2)
C4 0.025(2) 0.050(3) 0.030(2) 0.0000(19) 0.0039(17) 0.0084(19)
C5 0.040(3) 0.053(3) 0.036(2) 0.004(2) 0.009(2) 0.010(2)
C6 0.047(3) 0.041(3) 0.054(3) 0.004(2) -0.008(2) 0.002(2)
C7 0.084(4) 0.053(3) 0.080(4) -0.015(3) 0.007(4) 0.006(3)
C8 0.133(6) 0.058(4) 0.062(4) 0.023(3) 0.000(4) 0.008(4)
C9 0.059(4) 0.063(4) 0.201(10) 0.013(5) -0.046(5) -0.008(3)
C10 0.041(3) 0.058(3) 0.053(3) 0.011(3) 0.023(2) 0.021(2)
C11 0.057(3) 0.054(3) 0.046(3) -0.016(2) 0.015(3) -0.017(3)
C12 0.029(2) 0.085(4) 0.027(2) 0.006(2) 0.0001(19) -0.007(2)
C13 0.033(2) 0.042(3) 0.029(2) 0.0030(18) 0.0150(19) -0.0014(19)
C14 0.097(5) 0.052(3) 0.066(4) 0.005(3) 0.056(4) 0.004(3)
C15 0.037(2) 0.038(3) 0.047(3) -0.003(2) -0.007(2) -0.002(2)
C16 0.041(3) 0.068(4) 0.068(4) -0.005(3) -0.011(3) 0.008(3)
C17 0.055(3) 0.053(3) 0.080(4) 0.018(3) -0.002(3) -0.010(3)
C18 0.102(5) 0.047(3) 0.071(4) -0.021(3) -0.023(4) 0.009(3)

loop_
_atom_type_symbol
_atom_type_description
_atom_type_scat_dispersion_real
_atom_type_scat_dispersion_imag
_atom_type_scat_source
C C 0.0033 0.0016 'International Tables Vol C Tables 4.2.6.8 and 6.1.1.4'
H H 0.0000 0.0000 'International Tables Vol C Tables 4.2.6.8 and 6.1.1.4'
N N 0.0061 0.0033 'International Tables Vol C Tables 4.2.6.8 and 6.1.1.4'
K K 0.2009 0.2494 'International Tables Vol C Tables 4.2.6.8 and 6.1.1.4'

loop_
_geom_angle_atom_site_label_1
_geom_angle_atom_site_label_2
_geom_angle_atom_site_label_3
_geom_angle
_geom_angle_site_symmetry_1
_geom_angle_site_symmetry_3
N1 K1 C13 91.06(12) . .
N1 K1 N3 83.86(11) . .
C13 K1 N3 26.73(12) . .
N1 K1 N1 80.79(11) . 5_666
C13 K1 N1 124.72(11) . 5_666
N3 K1 N1 147.12(11) . 5_666
N1 K1 C4 89.45(12) . 5_666
C13 K1 C4 100.28(12) . 5_666
N3 K1 C4 125.74(12) . 5_666
N1 K1 C4 26.13(10) 5_666 5_666
N1 K1 C1 101.30(11) . 5_666
C13 K1 C1 138.83(13) . 5_666
N3 K1 C1 165.49(12) . 5_666
N1 K1 C1 25.63(11) 5_666 5_666
C4 K1 C1 41.68(12) 5_666 5_666
N1 K1 C3 115.36(12) . 5_666
C13 K1 C3 96.97(13) . 5_666
N3 K1 C3 123.25(12) . 5_666
N1 K1 C3 43.32(11) 5_666 5_666
C4 K1 C3 25.98(12) 5_666 5_666
C1 K1 C3 42.29(13) 5_666 5_666
N1 K1 C2 124.01(11) . 5_666
C13 K1 C2 118.99(14) . 5_666
N3 K1 C2 142.24(12) . 5_666
N1 K1 C2 43.25(11) 5_666 5_666
C4 K1 C2 42.52(13) 5_666 5_666
C1 K1 C2 25.98(12) 5_666 5_666
C3 K1 C2 26.08(13) 5_666 5_666
N1 K1 C10 105.61(13) . .
C13 K1 C10 41.52(13) . .
N3 K1 C10 25.61(13) . .
N1 K1 C10 163.56(12) 5_666 .
C4 K1 C10 137.49(13) 5_666 .
C1 K1 C10 153.09(14) 5_666 .
C3 K1 C10 121.88(14) 5_666 .
C2 K1 C10 128.65(14) 5_666 .
N1 K1 C12 116.95(12) . .
C13 K1 C12 26.04(13) . .
N3 K1 C12 43.22(11) . .
N1 K1 C12 122.68(12) 5_666 .
C4 K1 C12 96.76(13) 5_666 .
C1 K1 C12 123.78(12) 5_666 .
C3 K1 C12 83.10(13) 5_666 .
C2 K1 C12 99.02(13) 5_666 .
C10 K1 C12 40.89(14) . .
N1 K1 C11 126.11(12) . .
C13 K1 C11 41.62(13) . .
N3 K1 C11 42.27(12) . .
N1 K1 C11 141.24(13) 5_666 .
C4 K1 C11 117.59(14) 5_666 .
C1 K1 C11 130.45(13) 5_666 .
C3 K1 C11 98.01(14) 5_666 .
C2 K1 C11 104.80(13) 5_666 .
C10 K1 C11 24.58(14) . .
C12 K1 C11 24.80(14) . .
N1 K1 C4 22.00(11) . .
C13 K1 C4 111.00(12) . .
N3 K1 C4 98.02(10) . .
N1 K1 C4 77.48(9) 5_666 .
C4 K1 C4 94.73(11) 5_666 .
C1 K1 C4 91.15(11) 5_666 .
C3 K1 C4 119.43(11) 5_666 .
C2 K1 C4 116.91(11) 5_666 .
C10 K1 C4 114.12(13) . .
C12 K1 C4 136.97(12) . .
C11 K1 C4 138.29(12) . .
N3 K2 N1 84.83(10) . .
N3 K2 N4 141.89(12) . 8_756
N1 K2 N4 97.33(12) . 8_756
N3 K2 C13 157.68(13) . 8_756
N1 K2 C13 115.92(11) . 8_756
N4 K2 C13 48.26(12) 8_756 8_756
N3 K2 N3 154.38(17) . 8_756
N1 K2 N3 96.17(10) . 8_756
N4 K2 N3 63.53(11) 8_756 8_756
C13 K2 N3 25.66(11) 8_756 8_756
N3 K2 C12 132.10(13) . 8_756
N1 K2 C12 137.97(11) . 8_756
N4 K2 C12 66.95(13) 8_756 8_756
C13 K2 C12 25.60(13) 8_756 8_756
N3 K2 C12 41.80(11) 8_756 8_756
N3 K2 C1 95.49(11) . .
N1 K2 C1 24.68(10) . .
N4 K2 C1 75.24(12) 8_756 .
C13 K2 C1 106.82(12) 8_756 .
N3 K2 C1 95.80(11) 8_756 .
C12 K2 C1 132.42(12) 8_756 .
N3 K2 C10 131.40(14) . 8_756
N1 K2 C10 104.23(12) . 8_756
N4 K2 C10 85.15(12) 8_756 8_756
C13 K2 C10 39.14(12) 8_756 8_756
N3 K2 C10 23.83(12) 8_756 8_756
C12 K2 C10 38.89(13) 8_756 8_756
C1 K2 C10 112.54(13) . 8_756
N3 K2 C11 121.57(13) . 8_756
N1 K2 C11 126.90(13) . 8_756
N4 K2 C11 87.33(12) 8_756 8_756
C13 K2 C11 39.80(12) 8_756 8_756
N3 K2 C11 40.05(11) 8_756 8_756
C12 K2 C11 23.71(14) 8_756 8_756
C1 K2 C11 134.87(13) . 8_756
C10 K2 C11 23.17(13) 8_756 8_756
N3 K2 C4 101.69(10) . .
N1 K2 C4 22.66(10) . .
N4 K2 C4 93.01(12) 8_756 .
C13 K2 C4 96.54(12) 8_756 .
N3 K2 C4 74.41(10) 8_756 .
C12 K2 C4 116.00(12) 8_756 .
C1 K2 C4 37.57(11) . .
C10 K2 C4 81.72(12) 8_756 .
C11 K2 C4 104.65(13) 8_756 .
N3 K2 C3 79.05(11) . 8_755
N1 K2 C3 140.89(12) . 8_755
N4 K2 C3 75.59(12) 8_756 8_755
C13 K2 C3 88.27(12) 8_756 8_755
N3 K2 C3 113.46(11) 8_756 8_755
C12 K2 C3 75.24(12) 8_756 8_755
C1 K2 C3 122.33(12) . 8_755
C10 K2 C3 113.20(13) 8_756 8_755
C11 K2 C3 91.60(14) 8_756 8_755
C4 K2 C3 159.81(12) . 8_755
N3 K2 C14 158.06(15) . 8_756
N1 K2 C14 109.72(15) . 8_756
N4 K2 C14 24.18(12) 8_756 8_756
C13 K2 C14 24.21(12) 8_756 8_756
N3 K2 C14 43.51(13) 8_756 8_756
C12 K2 C14 44.05(14) 8_756 8_756
C1 K2 C14 92.46(14) . 8_756
C10 K2 C14 62.44(12) 8_756 8_756
C11 K2 C14 63.20(13) 8_756 8_756
C4 K2 C14 97.07(15) . 8_756
C3 K2 C14 79.42(15) 8_755 8_756
N3 K2 H2A 98.2(11) . .
N1 K2 H2A 62.3(10) . .
N4 K2 H2A 116.5(10) 8_756 .
C13 K2 H2A 85.5(11) 8_756 .
N3 K2 H2A 60.7(11) 8_756 .
C12 K2 H2A 89.2(11) 8_756 .
C1 K2 H2A 82.6(10) . .
C10 K2 H2A 50.7(11) 8_756 .
C11 K2 H2A 68.4(11) 8_756 .
C4 K2 H2A 45.2(10) . .
C3 K2 H2A 155.0(10) 8_755 .
C14 K2 H2A 103.1(11) 8_756 .
C1 N1 C4 105.7(4) . .
C1 N1 K1 143.4(3) . .
C4 N1 K1 109.4(3) . .
C1 N1 K2 92.1(2) . .
C4 N1 K2 102.9(3) . .
K1 N1 K2 89.91(10) . .
C1 N1 K1 78.8(2) . 5_666
C4 N1 K1 77.0(2) . 5_666
K1 N1 K1 99.21(11) . 5_666
K2 N1 K1 170.40(14) . 5_666
C5 N2 C6 117.7(4) . .
C5 N2 H2A 104(3) . .
C6 N2 H2A 109(3) . .
C10 N3 C13 104.7(4) . .
C10 N3 K2 120.2(3) . .
C13 N3 K2 130.0(3) . .
C10 N3 K1 83.8(2) . .
C13 N3 K1 75.3(2) . .
K2 N3 K1 88.24(10) . .
C10 N3 K2 87.9(3) . 8_755
C13 N3 K2 71.4(2) . 8_755
K2 N3 K2 127.13(12) . 8_755
K1 N3 K2 142.19(13) . 8_755
C14 N4 C15 115.8(4) . .
C14 N4 K2 99.8(3) . 8_755
C15 N4 K2 139.7(3) . 8_755
C14 N4 H4A 114(3) . .
C15 N4 H4A 102(3) . .
K2 N4 H4A 78(3) 8_755 .
N1 C1 C2 111.2(4) . .
N1 C1 K1 75.6(2) . 5_666
C2 C1 K1 78.4(3) . 5_666
N1 C1 K2 63.2(2) . .
C2 C1 K2 112.9(3) . .
K1 C1 K2 138.69(16) 5_666 .
N1 C1 H1 124.4 . .
C2 C1 H1 124.4 . .
K1 C1 H1 113.5 5_666 .
K2 C1 H1 93.1 . .
C1 C2 C3 105.8(4) . .
C1 C2 K1 75.6(3) . 5_666
C3 C2 K1 76.4(2) . 5_666
C1 C2 H2 126.1 . .
C3 C2 H2 126.1 . .
K1 C2 H2 126.1 5_666 .
C4 C3 C2 106.6(4) . .
C4 C3 K1 74.6(2) . 5_666
C2 C3 K1 77.5(3) . 5_666
C4 C3 K2 109.9(3) . 8_756
C2 C3 K2 118.4(3) . 8_756
K1 C3 K2 159.54(17) 5_666 8_756
C4 C3 H3 126.7 . .
C2 C3 H3 126.7 . .
K1 C3 H3 113.8 5_666 .
K2 C3 H3 47.0 8_756 .
N1 C4 C3 110.7(4) . .
N1 C4 C5 120.7(4) . .
C3 C4 C5 128.5(4) . .
N1 C4 K1 76.9(2) . 5_666
C3 C4 K1 79.4(2) . 5_666
C5 C4 K1 107.7(3) . 5_666
N1 C4 K1 48.6(2) . .
C3 C4 K1 157.1(3) . .
C5 C4 K1 72.4(2) . .
K1 C4 K1 85.27(11) 5_666 .
N1 C4 K2 54.4(2) . .
C3 C4 K2 107.3(3) . .
C5 C4 K2 105.0(3) . .
K1 C4 K2 130.44(14) 5_666 .
K1 C4 K2 70.32(8) . .
N2 C5 C4 111.4(4) . .
N2 C5 H5A 109.3 . .
C4 C5 H5A 109.3 . .
N2 C5 H5B 109.3 . .
C4 C5 H5B 109.3 . .
H5A C5 H5B 108.0 . .
N2 C6 C9 110.7(4) . .
N2 C6 C7 105.8(4) . .
C9 C6 C7 109.5(6) . .
N2 C6 C8 112.3(5) . .
C9 C6 C8 109.8(6) . .
C7 C6 C8 108.6(5) . .
C6 C7 H7A 109.5 . .
C6 C7 H7B 109.5 . .
H7A C7 H7B 109.5 . .
C6 C7 H7C 109.5 . .
H7A C7 H7C 109.5 . .
H7B C7 H7C 109.5 . .
C6 C8 H8A 109.5 . .
C6 C8 H8B 109.5 . .
H8A C8 H8B 109.5 . .
C6 C8 H8C 109.5 . .
H8A C8 H8C 109.5 . .
H8B C8 H8C 109.5 . .
C6 C9 H9A 109.5 . .
C6 C9 H9B 109.5 . .
H9A C9 H9B 109.5 . .
C6 C9 H9C 109.5 . .
H9A C9 H9C 109.5 . .
H9B C9 H9C 109.5 . .
N3 C10 C11 112.1(5) . .
N3 C10 K1 70.6(2) . .
C11 C10 K1 82.9(3) . .
N3 C10 K2 68.3(2) . 8_755
C11 C10 K2 80.7(3) . 8_755
K1 C10 K2 125.33(16) . 8_755
N3 C10 H10 124.0 . .
C11 C10 H10 124.0 . .
K1 C10 H10 114.1 . .
K2 C10 H10 118.4 8_755 .
C10 C11 C12 105.8(5) . .
C10 C11 K1 72.6(3) . .
C12 C11 K1 72.6(3) . .
C10 C11 K2 76.1(3) . 8_755
C12 C11 K2 68.3(3) . 8_755
K1 C11 K2 119.60(16) . 8_755
C10 C11 H11 127.1 . .
C12 C11 H11 127.1 . .
K1 C11 H11 119.8 . .
K2 C11 H11 120.4 8_755 .
C13 C12 C11 107.2(4) . .
C13 C12 K1 69.1(2) . .
C11 C12 K1 82.6(3) . .
C13 C12 K2 69.4(2) . 8_755
C11 C12 K2 88.0(3) . 8_755
K1 C12 K2 132.20(16) . 8_755
C13 C12 H12 126.4 . .
C11 C12 H12 126.4 . .
K1 C12 H12 114.1 . .
K2 C12 H12 109.1 8_755 .
N3 C13 C12 110.2(4) . .
N3 C13 C14 123.7(5) . .
C12 C13 C14 126.1(5) . .
N3 C13 K1 78.0(2) . .
C12 C13 K1 84.9(3) . .
C14 C13 K1 106.2(3) . .
N3 C13 K2 83.0(2) . 8_755
C12 C13 K2 85.0(3) . 8_755
C14 C13 K2 99.3(3) . 8_755
K1 C13 K2 153.83(17) . 8_755
C13 C14 N4 112.1(4) . .
C13 C14 K2 56.5(2) . 8_755
N4 C14 K2 56.0(2) . 8_755
C13 C14 H14A 109.2 . .
N4 C14 H14A 109.2 . .
K2 C14 H14A 132.2 8_755 .
C13 C14 H14B 109.2 . .
N4 C14 H14B 109.2 . .
K2 C14 H14B 119.9 8_755 .
H14A C14 H14B 107.9 . .
N4 C15 C18 113.7(4) . .
N4 C15 C16 109.5(4) . .
C18 C15 C16 110.7(5) . .
N4 C15 C17 105.5(4) . .
C18 C15 C17 110.2(5) . .
C16 C15 C17 106.9(4) . .
C15 C16 H16A 109.5 . .
C15 C16 H16B 109.5 . .
H16A C16 H16B 109.5 . .
C15 C16 H16C 109.5 . .
H16A C16 H16C 109.5 . .
H16B C16 H16C 109.5 . .
C15 C17 H17A 109.5 . .
C15 C17 H17B 109.5 . .
H17A C17 H17B 109.5 . .
C15 C17 H17C 109.5 . .
H17A C17 H17C 109.5 . .
H17B C17 H17C 109.5 . .
C15 C18 H18A 109.5 . .
C15 C18 H18B 109.5 . .
H18A C18 H18B 109.5 . .
C15 C18 H18C 109.5 . .
H18A C18 H18C 109.5 . .
H18B C18 H18C 109.5 . .

loop_
_geom_bond_atom_site_label_1
_geom_bond_atom_site_label_2
_geom_bond_distance
_geom_bond_site_symmetry_2
K1 N1 2.747(4) .
K1 C13 2.932(4) .
K1 N3 2.965(3) .
K1 N1 3.035(4) 5_666
K1 C4 3.036(4) 5_666
K1 C1 3.075(4) 5_666
K1 C3 3.096(4) 5_666
K1 C2 3.110(4) 5_666
K1 C10 3.125(4) .
K1 C12 3.126(5) .
K1 C11 3.250(5) .
K1 C4 3.456(4) .
K2 N3 2.763(4) .
K2 N1 2.899(4) .
K2 N4 2.971(4) 8_756
K2 C13 2.984(4) 8_756
K2 N3 3.125(4) 8_756
K2 C12 3.176(5) 8_756
K2 C1 3.245(4) .
K2 C10 3.361(5) 8_756
K2 C11 3.417(5) 8_756
K2 C4 3.474(4) .
K2 C3 3.480(5) 8_755
K2 C14 3.531(5) 8_756
K2 H2A 3.02(5) .
N1 C1 1.356(6) .
N1 C4 1.373(5) .
N1 K1 3.036(4) 5_666
N2 C5 1.465(6) .
N2 C6 1.476(6) .
N2 H2A 0.94(6) .
N3 C10 1.359(7) .
N3 C13 1.363(6) .
N3 K2 3.125(4) 8_755
N4 C14 1.468(7) .
N4 C15 1.471(6) .
N4 K2 2.971(4) 8_755
N4 H4A 0.76(4) .
C1 C2 1.391(6) .
C1 K1 3.075(4) 5_666
C1 H1 0.9500 .
C2 C3 1.400(7) .
C2 K1 3.110(4) 5_666
C2 H2 1.0000 .
C3 C4 1.380(6) .
C3 K1 3.096(4) 5_666
C3 K2 3.480(5) 8_756
C3 H3 0.9500 .
C4 C5 1.493(6) .
C4 K1 3.037(4) 5_666
C5 H5A 0.9900 .
C5 H5B 0.9900 .
C6 C9 1.502(8) .
C6 C7 1.503(8) .
C6 C8 1.526(8) .
C7 H7A 0.9800 .
C7 H7B 0.9800 .
C7 H7C 0.9800 .
C8 H8A 0.9800 .
C8 H8B 0.9800 .
C8 H8C 0.9800 .
C9 H9A 0.9800 .
C9 H9B 0.9800 .
C9 H9C 0.9800 .
C10 C11 1.362(8) .
C10 K2 3.361(5) 8_755
C10 H10 0.9500 .
C11 C12 1.375(8) .
C11 K2 3.417(5) 8_755
C11 H11 0.9500 .
C12 C13 1.378(7) .
C12 K2 3.176(5) 8_755
C12 H12 0.9500 .
C13 C14 1.467(7) .
C13 K2 2.984(4) 8_755
C14 K2 3.531(5) 8_755
C14 H14A 0.9900 .
C14 H14B 0.9900 .
C15 C18 1.512(7) .
C15 C16 1.518(7) .
C15 C17 1.528(7) .
C16 H16A 0.9800 .
C16 H16B 0.9800 .
C16 H16C 0.9800 .
C17 H17A 0.9800 .
C17 H17B 0.9800 .
C17 H17C 0.9800 .
C18 H18A 0.9800 .
C18 H18B 0.9800 .
C18 H18C 0.9800 .

loop_
_geom_torsion_atom_site_label_1
_geom_torsion_atom_site_label_2
_geom_torsion_atom_site_label_3
_geom_torsion_atom_site_label_4
_geom_torsion
_geom_torsion_site_symmetry_1
_geom_torsion_site_symmetry_4
C4 N1 C1 C2 -1.7(5) . .
K1 N1 C1 C2 161.6(3) . .
K2 N1 C1 C2 -105.7(3) . .
K1 N1 C1 C2 71.2(3) 5_666 .
C4 N1 C1 K1 -72.9(3) . 5_666
K1 N1 C1 K1 90.4(4) . 5_666
K2 N1 C1 K1 -176.92(12) . 5_666
C4 N1 C1 K2 104.0(3) . .
K1 N1 C1 K2 -92.6(4) . .
K1 N1 C1 K2 176.92(12) 5_666 .
N1 C1 C2 C3 1.7(5) . .
K1 C1 C2 C3 71.1(3) 5_666 .
K2 C1 C2 C3 -67.1(4) . .
N1 C1 C2 K1 -69.4(3) . 5_666
K2 C1 C2 K1 -138.2(2) . 5_666
C1 C2 C3 C4 -1.0(5) . .
K1 C2 C3 C4 69.5(3) 5_666 .
C1 C2 C3 K1 -70.5(3) . 5_666
C1 C2 C3 K2 123.4(3) . 8_756
K1 C2 C3 K2 -166.1(2) 5_666 8_756
C1 N1 C4 C3 1.0(5) . .
K1 N1 C4 C3 -168.5(3) . .
K2 N1 C4 C3 97.0(3) . .
K1 N1 C4 C3 -73.2(3) 5_666 .
C1 N1 C4 C5 177.2(4) . .
K1 N1 C4 C5 7.7(5) . .
K2 N1 C4 C5 -86.9(4) . .
K1 N1 C4 C5 103.0(4) 5_666 .
C1 N1 C4 K1 74.2(3) . 5_666
K1 N1 C4 K1 -95.31(16) . 5_666
K2 N1 C4 K1 170.15(14) . 5_666
C1 N1 C4 K1 169.5(4) . .
K2 N1 C4 K1 -94.54(19) . .
K1 N1 C4 K1 95.31(16) 5_666 .
C1 N1 C4 K2 -95.9(3) . .
K1 N1 C4 K2 94.54(19) . .
K1 N1 C4 K2 -170.15(14) 5_666 .
C2 C3 C4 N1 0.0(5) . .
K1 C3 C4 N1 71.5(3) 5_666 .
K2 C3 C4 N1 -129.5(3) 8_756 .
C2 C3 C4 C5 -175.8(4) . .
K1 C3 C4 C5 -104.3(4) 5_666 .
K2 C3 C4 C5 54.8(5) 8_756 .
C2 C3 C4 K1 -71.5(3) . 5_666
K2 C3 C4 K1 159.0(2) 8_756 5_666
C2 C3 C4 K1 -22.5(9) . .
K1 C3 C4 K1 49.0(7) 5_666 .
K2 C3 C4 K1 -152.0(6) 8_756 .
C2 C3 C4 K2 57.7(4) . .
K1 C3 C4 K2 129.27(18) 5_666 .
K2 C3 C4 K2 -71.7(3) 8_756 .
C6 N2 C5 C4 176.8(4) . .
N1 C4 C5 N2 51.1(6) . .
C3 C4 C5 N2 -133.5(5) . .
K1 C4 C5 N2 136.1(3) 5_666 .
K1 C4 C5 N2 57.1(3) . .
K2 C4 C5 N2 -6.1(4) . .
C5 N2 C6 C9 67.2(7) . .
C5 N2 C6 C7 -174.4(4) . .
C5 N2 C6 C8 -56.0(6) . .
C13 N3 C10 C11 0.5(5) . .
K2 N3 C10 C11 157.7(3) . .
K1 N3 C10 C11 73.5(4) . .
K2 N3 C10 C11 -69.6(4) 8_755 .
C13 N3 C10 K1 -72.9(3) . .
K2 N3 C10 K1 84.3(2) . .
K2 N3 C10 K1 -143.07(12) 8_755 .
C13 N3 C10 K2 70.1(3) . 8_755
K2 N3 C10 K2 -132.7(2) . 8_755
K1 N3 C10 K2 143.07(12) . 8_755
N3 C10 C11 C12 -0.3(6) . .
K1 C10 C11 C12 65.4(3) . .
K2 C10 C11 C12 -62.2(3) 8_755 .
N3 C10 C11 K1 -65.7(3) . .
K2 C10 C11 K1 -127.66(13) 8_755 .
N3 C10 C11 K2 61.9(3) . 8_755
K1 C10 C11 K2 127.66(13) . 8_755
C10 C11 C12 C13 -0.1(5) . .
K1 C11 C12 C13 65.4(3) . .
K2 C11 C12 C13 -67.7(3) 8_755 .
C10 C11 C12 K1 -65.4(3) . .
K2 C11 C12 K1 -133.02(14) 8_755 .
C10 C11 C12 K2 67.6(4) . 8_755
K1 C11 C12 K2 133.02(14) . 8_755
C10 N3 C13 C12 -0.6(5) . .
K2 N3 C13 C12 -154.7(3) . .
K1 N3 C13 C12 -79.9(3) . .
K2 N3 C13 C12 82.0(3) 8_755 .
C10 N3 C13 C14 -179.1(4) . .
K2 N3 C13 C14 26.8(6) . .
K1 N3 C13 C14 101.6(4) . .
K2 N3 C13 C14 -96.5(4) 8_755 .
C10 N3 C13 K1 79.3(3) . .
K2 N3 C13 K1 -74.8(3) . .
K2 N3 C13 K1 161.93(13) 8_755 .
C10 N3 C13 K2 -82.6(3) . 8_755
K2 N3 C13 K2 123.3(3) . 8_755
K1 N3 C13 K2 -161.93(13) . 8_755
C11 C12 C13 N3 0.4(5) . .
K1 C12 C13 N3 75.2(3) . .
K2 C12 C13 N3 -80.6(3) 8_755 .
C11 C12 C13 C14 178.9(4) . .
K1 C12 C13 C14 -106.3(4) . .
K2 C12 C13 C14 97.9(4) 8_755 .
C11 C12 C13 K1 -74.8(3) . .
K2 C12 C13 K1 -155.83(15) 8_755 .
C11 C12 C13 K2 81.0(3) . 8_755
K1 C12 C13 K2 155.83(15) . 8_755
N3 C13 C14 N4 80.3(7) . .
C12 C13 C14 N4 -98.0(7) . .
K1 C13 C14 N4 166.5(4) . .
K2 C13 C14 N4 -7.4(6) 8_755 .
N3 C13 C14 K2 87.7(4) . 8_755
C12 C13 C14 K2 -90.6(4) . 8_755
K1 C13 C14 K2 173.9(3) . 8_755
C15 N4 C14 C13 168.0(5) . .
K2 N4 C14 C13 7.4(6) 8_755 .
C15 N4 C14 K2 160.5(5) . 8_755
C14 N4 C15 C18 66.3(6) . .
K2 N4 C15 C18 -144.2(5) 8_755 .
C14 N4 C15 C16 -58.1(6) . .
K2 N4 C15 C16 91.4(5) 8_755 .
C14 N4 C15 C17 -172.8(5) . .
K2 N4 C15 C17 -23.3(6) 8_755 .
